data_7132034
loop_
_publ_author_name
'Ramasamy, Anandhan'
'Bhargava Reddy, Mandapati'
'Prabhu, Sakthivel'

_publ_section_title
;
 Electrochemical Reductive Cascade Cyclizations of o-Alkynylated
 Derivatives for Saturated Amides/Amines
;
_journal_name_full 'Chemical Communications'
_journal_paper_doi 10.1039/D3CC03350C
_journal_year 2023
_chemical_formula_sum 'C28 H20 N2 O'
_chemical_formula_weight 400.46
_space_group_crystal_system triclinic
_space_group_IT_number 2
_space_group_name_Hall '-P 1'
_space_group_name_H-M_alt 'P -1'
_atom_sites_solution_hydrogens geom
_audit_block_doi 10.5517/ccdc.csd.cc2f1rpy
_audit_creation_method SHELXL-2018/3
_audit_update_record
;
2023-01-13 deposited with the CCDC.	2023-08-21 downloaded from the CCDC.
;
_cell_angle_alpha 98.304(3)
_cell_angle_beta 106.817(3)
_cell_angle_gamma 96.575(3)
_cell_formula_units_Z 2
_cell_length_a 7.6187(6)
_cell_length_b 12.5488(10)
_cell_length_c 13.1109(11)
_cell_measurement_reflns_used 8873
_cell_measurement_temperature 298(2)
_cell_measurement_theta_max 30.31
_cell_measurement_theta_min 3.04
_cell_volume 1171.01(17)
_computing_cell_refinement 'APEX3/SAINT (Bruker, 2016)'
_computing_data_collection 'APEX3(Bruker, 2016)'
_computing_data_reduction 'SAINT/XPREP (Bruker, 2016)'
_computing_molecular_graphics 'ORTEP3 (Farrugia, 1997) and Mercury (Bruno et al., 2002)'
_computing_publication_material 'SHELXL-2018/3 (Sheldrick, 2018)'
_computing_structure_refinement 'SHELXL-2018/3 (Sheldrick, 2018)'
_computing_structure_solution 'SHELXT 2018/2 (Sheldrick, 2018)'
_diffrn_ambient_temperature 298(2)
_diffrn_measured_fraction_theta_full 0.996
_diffrn_measured_fraction_theta_max 0.996
_diffrn_measurement_device_type 'Bruker axs kappa apex3 PHOTON II Diffractometer'
_diffrn_measurement_method '\f and \w scans'
_diffrn_radiation_type MoK\a
_diffrn_radiation_wavelength 0.71073
_diffrn_reflns_av_R_equivalents 0.0876
_diffrn_reflns_av_unetI/netI 0.0415
_diffrn_reflns_Laue_measured_fraction_full 0.996
_diffrn_reflns_Laue_measured_fraction_max 0.996
_diffrn_reflns_limit_h_max 9
_diffrn_reflns_limit_h_min -9
_diffrn_reflns_limit_k_max 15
_diffrn_reflns_limit_k_min -15
_diffrn_reflns_limit_l_max 16
_diffrn_reflns_limit_l_min -16
_diffrn_reflns_number 50982
_diffrn_reflns_point_group_measured_fraction_full 0.996
_diffrn_reflns_point_group_measured_fraction_max 0.996
_diffrn_reflns_theta_full 25.242
_diffrn_reflns_theta_max 26.000
_diffrn_reflns_theta_min 3.327
_diffrn_source 'fine focus sealed tube'
_exptl_absorpt_coefficient_mu 0.069
_exptl_absorpt_correction_T_max 0.746
_exptl_absorpt_correction_T_min 0.665
_exptl_absorpt_correction_type multi-scan
_exptl_absorpt_process_details 'SADABS, Bruker 2016'
_exptl_crystal_colour brown
_exptl_crystal_density_diffrn 1.136
_exptl_crystal_description block
_exptl_crystal_F_000 420
_exptl_crystal_size_max 0.282
_exptl_crystal_size_mid 0.160
_exptl_crystal_size_min 0.081
_refine_diff_density_max 0.184
_refine_diff_density_min -0.175
_refine_diff_density_rms 0.047
_refine_ls_extinction_coef 0.023(6)
_refine_ls_extinction_expression Fc^*^=kFc[1+0.001xFc^2^\l^3^/sin(2\q)]^-1/4^
_refine_ls_extinction_method 'SHELXL-2018/3 (Sheldrick 2018)'
_refine_ls_goodness_of_fit_ref 0.994
_refine_ls_hydrogen_treatment constr
_refine_ls_matrix_type full
_refine_ls_number_parameters 281
_refine_ls_number_reflns 4580
_refine_ls_number_restraints 0
_refine_ls_restrained_S_all 0.994
_refine_ls_R_factor_all 0.0764
_refine_ls_R_factor_gt 0.0517
_refine_ls_shift/su_max 0.000
_refine_ls_shift/su_mean 0.000
_refine_ls_structure_factor_coef Fsqd
_refine_ls_weighting_details 'w=1/[\s^2^(Fo^2^)+(0.1209P)^2^+0.0542P] where P=(Fo^2^+2Fc^2^)/3'
_refine_ls_weighting_scheme calc
_refine_ls_wR_factor_gt 0.1543
_refine_ls_wR_factor_ref 0.1793
_reflns_Friedel_coverage 0.000
_reflns_number_gt 3238
_reflns_number_total 4580
_reflns_threshold_expression 'I > 2\s(I)'
_cod_data_source_file d3cc03350c2.cif
_cod_data_source_block shelx
_cod_database_code 7132034
_shelx_shelxl_version_number 2018/3
_shelx_space_group_comment
;
The symmetry employed for this shelxl refinement is uniquely defined
by the following loop, which should always be used as a source of
symmetry information in preference to the above space-group names.
They are only intended as comments.
;
_shelx_estimated_absorpt_t_min 0.981
_shelx_estimated_absorpt_t_max 0.994
_platon_squeeze_void_probe_radius 1.20

loop_
_space_group_symop_operation_xyz
'x, y, z'
'-x, -y, -z'

loop_
_atom_site_label
_atom_site_type_symbol
_atom_site_fract_x
_atom_site_fract_y
_atom_site_fract_z
_atom_site_U_iso_or_equiv
_atom_site_adp_type
_atom_site_occupancy
_atom_site_site_symmetry_order
_atom_site_calc_flag
_atom_site_refinement_flags_posn
_atom_site_refinement_flags_adp
_atom_site_refinement_flags_occupancy
_atom_site_disorder_assembly
_atom_site_disorder_group
C1 C -0.0669(3) 0.81504(16) 0.25586(19) 0.0570(5) Uani 1 1 d . . . . .
C2 C 0.0375(2) 0.76745(15) 0.18632(16) 0.0504(5) Uani 1 1 d . . . . .
C3 C -0.0451(3) 0.7316(2) 0.07634(19) 0.0722(6) Uani 1 1 d . . . . .
H3 H -0.169534 0.736245 0.045039 0.087 Uiso 1 1 calc R U . . .
C4 C 0.0537(4) 0.6895(3) 0.0126(2) 0.0877(8) Uani 1 1 d . . . . .
H4 H -0.004135 0.663669 -0.061143 0.105 Uiso 1 1 calc R U . . .
C5 C 0.2408(3) 0.6854(2) 0.05887(19) 0.0774(7) Uani 1 1 d . . . . .
H5 H 0.308312 0.658404 0.015016 0.093 Uiso 1 1 calc R U . . .
C6 C 0.3271(3) 0.71997(17) 0.16688(17) 0.0587(5) Uani 1 1 d . . . . .
H6 H 0.452539 0.716892 0.196781 0.070 Uiso 1 1 calc R U . . .
C7 C 0.2249(2) 0.76027(14) 0.23256(15) 0.0454(4) Uani 1 1 d . . . . .
C8 C 0.4866(2) 0.78554(14) 0.41341(15) 0.0465(4) Uani 1 1 d . . . . .
H8 H 0.585282 0.816581 0.386913 0.056 Uiso 1 1 calc R U . . .
C9 C 0.4928(3) 0.85316(14) 0.51929(16) 0.0508(5) Uani 1 1 d . . . . .
C10 C 0.6374(3) 0.88263(16) 0.61633(17) 0.0631(6) Uani 1 1 d . . . . .
H10 H 0.752388 0.861082 0.623072 0.076 Uiso 1 1 calc R U . . .
C11 C 0.6042(4) 0.94530(17) 0.70277(19) 0.0759(7) Uani 1 1 d . . . . .
H11 H 0.699044 0.965959 0.768518 0.091 Uiso 1 1 calc R U . . .
C12 C 0.4347(4) 0.97785(18) 0.6941(2) 0.0777(7) Uani 1 1 d . . . . .
H12 H 0.417198 1.019762 0.753811 0.093 Uiso 1 1 calc R U . . .
C13 C 0.2909(3) 0.94916(16) 0.59819(19) 0.0658(6) Uani 1 1 d . . . . .
H13 H 0.176235 0.971019 0.591977 0.079 Uiso 1 1 calc R U . . .
C14 C 0.3227(3) 0.88631(14) 0.51074(16) 0.0517(5) Uani 1 1 d . . . . .
C15 C 0.2008(3) 0.84857(13) 0.39996(16) 0.0476(4) Uani 1 1 d . . . . .
C16 C 0.4947(3) 0.66477(14) 0.41944(16) 0.0517(5) Uani 1 1 d . . . . .
H16A H 0.390185 0.635046 0.440679 0.062 Uiso 1 1 calc R U . . .
H16B H 0.481819 0.625013 0.347797 0.062 Uiso 1 1 calc R U . . .
C17 C 0.6718(2) 0.64654(13) 0.49798(15) 0.0458(4) Uani 1 1 d . . . . .
C18 C 0.6715(3) 0.60752(15) 0.59138(15) 0.0499(4) Uani 1 1 d . . . . .
H18 H 0.559526 0.591663 0.605550 0.060 Uiso 1 1 calc R U . . .
C19 C 0.8341(2) 0.59160(15) 0.66414(15) 0.0501(4) Uani 1 1 d . . . . .
H19 H 0.829240 0.564385 0.725770 0.060 Uiso 1 1 calc R U . . .
C20 C 1.0040(2) 0.61547(14) 0.64681(15) 0.0460(4) Uani 1 1 d . . . . .
C21 C 1.0040(3) 0.65523(18) 0.55316(18) 0.0613(5) Uani 1 1 d . . . . .
H21 H 1.116027 0.672633 0.539582 0.074 Uiso 1 1 calc R U . . .
C22 C 0.8411(3) 0.66939(18) 0.48000(17) 0.0597(5) Uani 1 1 d . . . . .
H22 H 0.845226 0.694780 0.417372 0.072 Uiso 1 1 calc R U . . .
C23 C 1.1798(2) 0.59848(15) 0.72422(15) 0.0484(4) Uani 1 1 d . . . . .
C24 C 1.3422(3) 0.67343(17) 0.75097(18) 0.0600(5) Uani 1 1 d . . . . .
H24 H 1.340197 0.736634 0.721617 0.072 Uiso 1 1 calc R U . . .
C25 C 1.5068(3) 0.6560(2) 0.82041(19) 0.0695(6) Uani 1 1 d . . . . .
H25 H 1.614164 0.707262 0.837747 0.083 Uiso 1 1 calc R U . . .
C26 C 1.5114(3) 0.5625(2) 0.86378(18) 0.0702(6) Uani 1 1 d . . . . .
H26 H 1.622255 0.549967 0.909807 0.084 Uiso 1 1 calc R U . . .
C27 C 1.3523(3) 0.48795(19) 0.83896(18) 0.0661(6) Uani 1 1 d . . . . .
H27 H 1.355464 0.424818 0.868429 0.079 Uiso 1 1 calc R U . . .
C28 C 1.1877(3) 0.50564(16) 0.77083(17) 0.0575(5) Uani 1 1 d . . . . .
H28 H 1.080372 0.454857 0.755723 0.069 Uiso 1 1 calc R U . . .
N1 N 0.30160(19) 0.79692(11) 0.34316(12) 0.0442(4) Uani 1 1 d . . . . .
N2 N 0.0278(2) 0.86090(13) 0.36201(15) 0.0560(4) Uani 1 1 d . . . . .
O1 O -0.23529(19) 0.81292(15) 0.21972(15) 0.0862(5) Uani 1 1 d . . . . .

loop_
_atom_site_aniso_label
_atom_site_aniso_U_11
_atom_site_aniso_U_22
_atom_site_aniso_U_33
_atom_site_aniso_U_23
_atom_site_aniso_U_13
_atom_site_aniso_U_12
C1 0.0378(10) 0.0572(11) 0.0770(14) 0.0152(10) 0.0179(10) 0.0090(8)
C2 0.0370(9) 0.0531(10) 0.0588(12) 0.0118(8) 0.0110(8) 0.0061(7)
C3 0.0461(12) 0.0920(16) 0.0680(15) 0.0075(12) 0.0041(11) 0.0145(11)
C4 0.0699(16) 0.121(2) 0.0562(14) -0.0030(14) 0.0031(12) 0.0207(14)
C5 0.0666(15) 0.1098(19) 0.0542(13) 0.0006(12) 0.0188(11) 0.0269(13)
C6 0.0431(10) 0.0757(13) 0.0565(12) 0.0076(10) 0.0139(9) 0.0168(9)
C7 0.0377(9) 0.0454(9) 0.0517(11) 0.0106(8) 0.0115(8) 0.0057(7)
C8 0.0393(9) 0.0450(9) 0.0513(11) 0.0095(8) 0.0083(8) 0.0060(7)
C9 0.0556(11) 0.0384(9) 0.0545(11) 0.0128(8) 0.0114(9) 0.0018(8)
C10 0.0695(14) 0.0458(10) 0.0615(13) 0.0083(9) 0.0046(11) 0.0037(9)
C11 0.1005(19) 0.0508(11) 0.0595(14) 0.0049(10) 0.0066(13) -0.0010(12)
C12 0.119(2) 0.0532(12) 0.0593(14) 0.0041(10) 0.0301(15) 0.0110(13)
C13 0.0857(16) 0.0509(11) 0.0675(14) 0.0093(10) 0.0337(13) 0.0139(10)
C14 0.0630(12) 0.0404(9) 0.0551(11) 0.0134(8) 0.0219(9) 0.0070(8)
C15 0.0481(10) 0.0403(9) 0.0596(12) 0.0140(8) 0.0227(9) 0.0066(7)
C16 0.0491(11) 0.0444(9) 0.0573(12) 0.0083(8) 0.0110(9) 0.0071(8)
C17 0.0450(10) 0.0402(8) 0.0510(11) 0.0097(7) 0.0118(8) 0.0084(7)
C18 0.0439(10) 0.0509(10) 0.0550(11) 0.0087(8) 0.0171(9) 0.0047(7)
C19 0.0490(10) 0.0549(10) 0.0476(11) 0.0142(8) 0.0158(9) 0.0058(8)
C20 0.0445(10) 0.0445(9) 0.0498(10) 0.0099(7) 0.0147(8) 0.0086(7)
C21 0.0472(11) 0.0795(14) 0.0683(13) 0.0304(11) 0.0254(10) 0.0142(9)
C22 0.0551(12) 0.0760(13) 0.0582(12) 0.0330(10) 0.0211(10) 0.0173(10)
C23 0.0460(10) 0.0522(10) 0.0482(10) 0.0081(8) 0.0155(8) 0.0118(8)
C24 0.0505(11) 0.0653(12) 0.0639(13) 0.0177(10) 0.0155(10) 0.0077(9)
C25 0.0484(12) 0.0896(16) 0.0654(14) 0.0128(12) 0.0125(10) 0.0065(10)
C26 0.0566(13) 0.0979(17) 0.0551(13) 0.0126(12) 0.0100(10) 0.0304(12)
C27 0.0703(14) 0.0694(13) 0.0605(13) 0.0180(10) 0.0139(11) 0.0285(11)
C28 0.0564(12) 0.0544(11) 0.0597(12) 0.0119(9) 0.0135(10) 0.0111(9)
N1 0.0379(8) 0.0452(7) 0.0499(9) 0.0096(6) 0.0128(7) 0.0096(6)
N2 0.0462(9) 0.0576(9) 0.0710(11) 0.0150(8) 0.0257(8) 0.0124(7)
O1 0.0378(8) 0.1097(13) 0.1053(14) 0.0049(10) 0.0186(8) 0.0176(8)

loop_
_atom_type_symbol
_atom_type_description
_atom_type_scat_dispersion_real
_atom_type_scat_dispersion_imag
_atom_type_scat_source
C C 0.0033 0.0016 'International Tables Vol C Tables 4.2.6.8 and 6.1.1.4'
H H 0.0000 0.0000 'International Tables Vol C Tables 4.2.6.8 and 6.1.1.4'
N N 0.0061 0.0033 'International Tables Vol C Tables 4.2.6.8 and 6.1.1.4'
O O 0.0106 0.0060 'International Tables Vol C Tables 4.2.6.8 and 6.1.1.4'

loop_
_geom_angle_atom_site_label_1
_geom_angle_atom_site_label_2
_geom_angle_atom_site_label_3
_geom_angle
_geom_angle_site_symmetry_1
_geom_angle_site_symmetry_3
_geom_angle_publ_flag
O1 C1 N2 120.44(19) . . ?
O1 C1 C2 120.8(2) . . ?
N2 C1 C2 118.73(16) . . ?
C3 C2 C7 119.09(19) . . ?
C3 C2 C1 121.40(18) . . ?
C7 C2 C1 119.50(18) . . ?
C4 C3 C2 120.9(2) . . ?
C4 C3 H3 119.6 . . ?
C2 C3 H3 119.6 . . ?
C3 C4 C5 119.6(2) . . ?
C3 C4 H4 120.2 . . ?
C5 C4 H4 120.2 . . ?
C6 C5 C4 121.3(2) . . ?
C6 C5 H5 119.4 . . ?
C4 C5 H5 119.4 . . ?
C5 C6 C7 119.16(19) . . ?
C5 C6 H6 120.4 . . ?
C7 C6 H6 120.4 . . ?
N1 C7 C6 122.96(16) . . ?
N1 C7 C2 117.04(16) . . ?
C6 C7 C2 119.98(18) . . ?
N1 C8 C9 100.99(13) . . ?
N1 C8 C16 109.97(14) . . ?
C9 C8 C16 113.00(15) . . ?
N1 C8 H8 110.8 . . ?
C9 C8 H8 110.8 . . ?
C16 C8 H8 110.8 . . ?
C14 C9 C10 120.35(19) . . ?
C14 C9 C8 110.01(16) . . ?
C10 C9 C8 129.63(18) . . ?
C11 C10 C9 117.6(2) . . ?
C11 C10 H10 121.2 . . ?
C9 C10 H10 121.2 . . ?
C12 C11 C10 121.9(2) . . ?
C12 C11 H11 119.1 . . ?
C10 C11 H11 119.1 . . ?
C13 C12 C11 120.8(2) . . ?
C13 C12 H12 119.6 . . ?
C11 C12 H12 119.6 . . ?
C12 C13 C14 117.8(2) . . ?
C12 C13 H13 121.1 . . ?
C14 C13 H13 121.1 . . ?
C9 C14 C13 121.5(2) . . ?
C9 C14 C15 108.77(17) . . ?
C13 C14 C15 129.67(19) . . ?
N2 C15 N1 126.37(18) . . ?
N2 C15 C14 126.56(17) . . ?
N1 C15 C14 107.07(15) . . ?
C17 C16 C8 113.58(14) . . ?
C17 C16 H16A 108.8 . . ?
C8 C16 H16A 108.8 . . ?
C17 C16 H16B 108.8 . . ?
C8 C16 H16B 108.8 . . ?
H16A C16 H16B 107.7 . . ?
C22 C17 C18 117.52(17) . . ?
C22 C17 C16 121.19(16) . . ?
C18 C17 C16 121.28(16) . . ?
C19 C18 C17 121.41(17) . . ?
C19 C18 H18 119.3 . . ?
C17 C18 H18 119.3 . . ?
C18 C19 C20 121.14(17) . . ?
C18 C19 H19 119.4 . . ?
C20 C19 H19 119.4 . . ?
C19 C20 C21 117.32(17) . . ?
C19 C20 C23 121.70(16) . . ?
C21 C20 C23 120.98(16) . . ?
C22 C21 C20 121.33(18) . . ?
C22 C21 H21 119.3 . . ?
C20 C21 H21 119.3 . . ?
C21 C22 C17 121.26(18) . . ?
C21 C22 H22 119.4 . . ?
C17 C22 H22 119.4 . . ?
C24 C23 C28 117.68(17) . . ?
C24 C23 C20 121.31(16) . . ?
C28 C23 C20 120.99(16) . . ?
C25 C24 C23 121.26(19) . . ?
C25 C24 H24 119.4 . . ?
C23 C24 H24 119.4 . . ?
C26 C25 C24 119.8(2) . . ?
C26 C25 H25 120.1 . . ?
C24 C25 H25 120.1 . . ?
C27 C26 C25 119.8(2) . . ?
C27 C26 H26 120.1 . . ?
C25 C26 H26 120.1 . . ?
C26 C27 C28 120.6(2) . . ?
C26 C27 H27 119.7 . . ?
C28 C27 H27 119.7 . . ?
C27 C28 C23 120.88(19) . . ?
C27 C28 H28 119.6 . . ?
C23 C28 H28 119.6 . . ?
C15 N1 C7 119.73(15) . . ?
C15 N1 C8 112.57(15) . . ?
C7 N1 C8 127.69(14) . . ?
C15 N2 C1 117.87(16) . . ?

loop_
_geom_bond_atom_site_label_1
_geom_bond_atom_site_label_2
_geom_bond_distance
_geom_bond_site_symmetry_2
_geom_bond_publ_flag
C1 O1 1.228(2) . ?
C1 N2 1.372(3) . ?
C1 C2 1.480(3) . ?
C2 C3 1.378(3) . ?
C2 C7 1.400(2) . ?
C3 C4 1.368(3) . ?
C3 H3 0.9300 . ?
C4 C5 1.388(3) . ?
C4 H4 0.9300 . ?
C5 C6 1.358(3) . ?
C5 H5 0.9300 . ?
C6 C7 1.398(3) . ?
C6 H6 0.9300 . ?
C7 N1 1.382(2) . ?
C8 N1 1.480(2) . ?
C8 C9 1.504(3) . ?
C8 C16 1.536(2) . ?
C8 H8 0.9800 . ?
C9 C14 1.385(3) . ?
C9 C10 1.389(3) . ?
C10 C11 1.386(3) . ?
C10 H10 0.9300 . ?
C11 C12 1.377(4) . ?
C11 H11 0.9300 . ?
C12 C13 1.376(3) . ?
C12 H12 0.9300 . ?
C13 C14 1.392(3) . ?
C13 H13 0.9300 . ?
C14 C15 1.455(3) . ?
C15 N2 1.303(2) . ?
C15 N1 1.368(2) . ?
C16 C17 1.506(2) . ?
C16 H16A 0.9700 . ?
C16 H16B 0.9700 . ?
C17 C22 1.383(3) . ?
C17 C18 1.383(3) . ?
C18 C19 1.383(3) . ?
C18 H18 0.9300 . ?
C19 C20 1.385(2) . ?
C19 H19 0.9300 . ?
C20 C21 1.391(3) . ?
C20 C23 1.487(2) . ?
C21 C22 1.379(3) . ?
C21 H21 0.9300 . ?
C22 H22 0.9300 . ?
C23 C24 1.388(3) . ?
C23 C28 1.391(3) . ?
C24 C25 1.382(3) . ?
C24 H24 0.9300 . ?
C25 C26 1.375(3) . ?
C25 H25 0.9300 . ?
C26 C27 1.370(3) . ?
C26 H26 0.9300 . ?
C27 C28 1.375(3) . ?
C27 H27 0.9300 . ?
C28 H28 0.9300 . ?

loop_
_geom_hbond_atom_site_label_D
_geom_hbond_atom_site_label_H
_geom_hbond_atom_site_label_A
_geom_hbond_distance_DH
_geom_hbond_distance_HA
_geom_hbond_distance_DA
_geom_hbond_angle_DHA
_geom_hbond_site_symmetry_A
_geom_hbond_publ_flag
C6 H6 O1 0.93 2.45 3.240(3) 142.2 1_655 yes

loop_
_geom_torsion_atom_site_label_1
_geom_torsion_atom_site_label_2
_geom_torsion_atom_site_label_3
_geom_torsion_atom_site_label_4
_geom_torsion
_geom_torsion_site_symmetry_1
_geom_torsion_site_symmetry_2
_geom_torsion_site_symmetry_3
_geom_torsion_site_symmetry_4
_geom_torsion_publ_flag
O1 C1 C2 C3 8.1(3) . . . . ?
N2 C1 C2 C3 -172.42(18) . . . . ?
O1 C1 C2 C7 -173.02(18) . . . . ?
N2 C1 C2 C7 6.4(3) . . . . ?
C7 C2 C3 C4 0.1(4) . . . . ?
C1 C2 C3 C4 178.9(2) . . . . ?
C2 C3 C4 C5 -1.8(4) . . . . ?
C3 C4 C5 C6 1.7(4) . . . . ?
C4 C5 C6 C7 0.1(4) . . . . ?
C5 C6 C7 N1 179.86(19) . . . . ?
C5 C6 C7 C2 -1.8(3) . . . . ?
C3 C2 C7 N1 -179.85(17) . . . . ?
C1 C2 C7 N1 1.3(2) . . . . ?
C3 C2 C7 C6 1.7(3) . . . . ?
C1 C2 C7 C6 -177.15(17) . . . . ?
N1 C8 C9 C14 6.40(18) . . . . ?
C16 C8 C9 C14 -111.01(16) . . . . ?
N1 C8 C9 C10 -174.11(17) . . . . ?
C16 C8 C9 C10 68.5(2) . . . . ?
C14 C9 C10 C11 0.2(3) . . . . ?
C8 C9 C10 C11 -179.26(18) . . . . ?
C9 C10 C11 C12 0.0(3) . . . . ?
C10 C11 C12 C13 -0.1(3) . . . . ?
C11 C12 C13 C14 0.0(3) . . . . ?
C10 C9 C14 C13 -0.3(3) . . . . ?
C8 C9 C14 C13 179.28(16) . . . . ?
C10 C9 C14 C15 177.44(15) . . . . ?
C8 C9 C14 C15 -3.01(19) . . . . ?
C12 C13 C14 C9 0.1(3) . . . . ?
C12 C13 C14 C15 -177.03(18) . . . . ?
C9 C14 C15 N2 177.49(16) . . . . ?
C13 C14 C15 N2 -5.0(3) . . . . ?
C9 C14 C15 N1 -2.08(19) . . . . ?
C13 C14 C15 N1 175.38(18) . . . . ?
N1 C8 C16 C17 -174.35(15) . . . . ?
C9 C8 C16 C17 -62.4(2) . . . . ?
C8 C16 C17 C22 -66.2(2) . . . . ?
C8 C16 C17 C18 113.07(19) . . . . ?
C22 C17 C18 C19 -0.1(3) . . . . ?
C16 C17 C18 C19 -179.43(16) . . . . ?
C17 C18 C19 C20 0.8(3) . . . . ?
C18 C19 C20 C21 -0.4(3) . . . . ?
C18 C19 C20 C23 -179.84(16) . . . . ?
C19 C20 C21 C22 -0.6(3) . . . . ?
C23 C20 C21 C22 178.83(18) . . . . ?
C20 C21 C22 C17 1.3(3) . . . . ?
C18 C17 C22 C21 -0.9(3) . . . . ?
C16 C17 C22 C21 178.41(18) . . . . ?
C19 C20 C23 C24 -139.5(2) . . . . ?
C21 C20 C23 C24 41.1(3) . . . . ?
C19 C20 C23 C28 41.7(3) . . . . ?
C21 C20 C23 C28 -137.7(2) . . . . ?
C28 C23 C24 C25 0.8(3) . . . . ?
C20 C23 C24 C25 -178.04(19) . . . . ?
C23 C24 C25 C26 0.3(3) . . . . ?
C24 C25 C26 C27 -0.8(3) . . . . ?
C25 C26 C27 C28 0.1(3) . . . . ?
C26 C27 C28 C23 1.1(3) . . . . ?
C24 C23 C28 C27 -1.5(3) . . . . ?
C20 C23 C28 C27 177.33(18) . . . . ?
N2 C15 N1 C7 5.7(3) . . . . ?
C14 C15 N1 C7 -174.72(14) . . . . ?
N2 C15 N1 C8 -173.02(16) . . . . ?
C14 C15 N1 C8 6.56(18) . . . . ?
C6 C7 N1 C15 171.30(17) . . . . ?
C2 C7 N1 C15 -7.1(2) . . . . ?
C6 C7 N1 C8 -10.2(3) . . . . ?
C2 C7 N1 C8 171.44(15) . . . . ?
C9 C8 N1 C15 -7.94(17) . . . . ?
C16 C8 N1 C15 111.66(16) . . . . ?
C9 C8 N1 C7 173.46(15) . . . . ?
C16 C8 N1 C7 -66.9(2) . . . . ?
N1 C15 N2 C1 2.4(3) . . . . ?
C14 C15 N2 C1 -177.12(16) . . . . ?
O1 C1 N2 C15 171.31(18) . . . . ?
C2 C1 N2 C15 -8.1(3) . . . . ?

loop_
_platon_squeeze_void_nr
_platon_squeeze_void_average_x
_platon_squeeze_void_average_y
_platon_squeeze_void_average_z
_platon_squeeze_void_volume
_platon_squeeze_void_count_electrons
_platon_squeeze_void_content
1 -0.033 0.000 0.000 204 54 ' '
